data_7042892
loop_
_publ_author_name
'Sondermann, Christina'
'Ringenberg, Mark R.'

_publ_section_title
;
 Tuning the overpotential of electrocatalytically active
 cyclopentadienylnickel complexes containing 1,4-diaza-1,3-butadienes
 (DAB) for proton reduction.
;
_journal_issue 16
_journal_name_full 'Dalton transactions (Cambridge, England : 2003)'
_journal_page_first 5143
_journal_page_last 5146
_journal_paper_doi 10.1039/c7dt00960g
_journal_volume 46
_journal_year 2017
_chemical_formula_moiety 'B F4, C21 H21 N2 Ni'
_chemical_formula_sum 'C21 H21 B F4 N2 Ni'
_chemical_formula_weight 446.93
_space_group_crystal_system orthorhombic
_space_group_IT_number 62
_space_group_name_Hall '-P 2ac 2n'
_space_group_name_H-M_alt 'P n m a'
_symmetry_Int_Tables_number 62
_symmetry_space_group_name_Hall '-P 2ac 2n'
_symmetry_space_group_name_H-M 'P n m a'
_atom_sites_solution_primary iterative
_audit_creation_date 2016-02-04
_audit_creation_method
;
Olex2 1.2
(compiled 2015.01.26 svn.r3151 for OlexSys, GUI svn.r4998)
;
_audit_update_record
;
2016-09-14 deposited with the CCDC.
2017-03-23 downloaded from the CCDC.
;
_cell_angle_alpha 90
_cell_angle_beta 90
_cell_angle_gamma 90
_cell_formula_units_Z 4
_cell_length_a 11.9844(8)
_cell_length_b 15.3276(11)
_cell_length_c 10.8448(8)
_cell_measurement_reflns_used 1756
_cell_measurement_temperature 100
_cell_measurement_theta_max 0.745
_cell_measurement_theta_min 0.642
_cell_volume 1992.1(2)
_computing_molecular_graphics 'Olex2 (Dolomanov et al., 2009)'
_computing_publication_material 'Olex2 (Dolomanov et al., 2009)'
_computing_structure_refinement 'olex2.refine (Bourhis et al., 2015)'
_computing_structure_solution 'olex2.solve (Bourhis et al., 2015)'
_diffrn_ambient_temperature 100.02
_diffrn_measured_fraction_theta_full 0.9963
_diffrn_measured_fraction_theta_max 0.9963
_diffrn_measurement_device_type 'APEXII, Bruker-AXS'
_diffrn_radiation_type 'Mo K\a'
_diffrn_radiation_wavelength 0.71073
_diffrn_reflns_av_R_equivalents 0.0312
_diffrn_reflns_av_unetI/netI 0.0160
_diffrn_reflns_limit_h_max 15
_diffrn_reflns_limit_h_min -15
_diffrn_reflns_limit_k_max 19
_diffrn_reflns_limit_k_min -13
_diffrn_reflns_limit_l_max 13
_diffrn_reflns_limit_l_min -12
_diffrn_reflns_number 24840
_diffrn_reflns_theta_full 26.4699
_diffrn_reflns_theta_max 26.47
_diffrn_reflns_theta_min 2.30
_exptl_absorpt_coefficient_mu 1.019
_exptl_absorpt_correction_T_max 0.7454
_exptl_absorpt_correction_T_min 0.6418
_exptl_absorpt_correction_type multi-scan
_exptl_absorpt_process_details 'Blessing 1995'
_exptl_crystal_colour 'dark red'
_exptl_crystal_colour_modifier dark
_exptl_crystal_colour_primary red
_exptl_crystal_density_diffrn 1.4900
_exptl_crystal_description needle
_exptl_crystal_F_000 921.8941
_exptl_crystal_preparation none
_exptl_crystal_recrystallization_method 'slow evaporation of CH2Cl2 solution'
_exptl_crystal_size_max 0.594
_exptl_crystal_size_mid 0.194
_exptl_crystal_size_min 0.167
_refine_diff_density_max 0.6944
_refine_diff_density_min -0.5992
_refine_diff_density_rms 0.0775
_refine_ls_d_res_high 0.7973
_refine_ls_d_res_low 8.8530
_refine_ls_goodness_of_fit_ref 1.0667
_refine_ls_hydrogen_treatment mixed
_refine_ls_matrix_type full
_refine_ls_number_constraints 20
_refine_ls_number_parameters 139
_refine_ls_number_reflns 2133
_refine_ls_number_restraints 90
_refine_ls_restrained_S_all 1.0434
_refine_ls_R_factor_all 0.0431
_refine_ls_R_factor_gt 0.0311
_refine_ls_shift/su_max 0.0005
_refine_ls_shift/su_mean 0.0000
_refine_ls_structure_factor_coef Fsqd
_refine_ls_weighting_details 'w=1/[\s^2^(Fo^2^)+(0.1P)^2^] where P=(Fo^2^+2Fc^2^)/3'
_refine_ls_weighting_scheme calc
_refine_ls_wR_factor_gt 0.1099
_refine_ls_wR_factor_ref 0.1290
_reflns_Friedel_coverage 0.0
_reflns_limit_h_max 14
_reflns_limit_h_min 0
_reflns_limit_k_max 19
_reflns_limit_k_min 0
_reflns_limit_l_max 13
_reflns_limit_l_min 0
_reflns_number_gt 1756
_reflns_number_total 2133
_reflns_threshold_expression I>=2u(I)
_cod_data_source_file c7dt00960g2.cif
_cod_data_source_block ac353
_cod_database_code 7042892
_olex2_refinement_description
;
1. Fixed Uiso
 At 1.2 times of:
  All C(H) groups
 At 1.5 times of:
  All C(H,H,H) groups
2. Uiso/Uaniso restraints and constraints
Uanis(C1) \\sim Ueq: with sigma of 0.1 and sigma for terminal atoms of 0.2
Uanis(C2) \\sim Ueq: with sigma of 0.1 and sigma for terminal atoms of 0.2
Uanis(C3) \\sim Ueq: with sigma of 0.1 and sigma for terminal atoms of 0.2
Uanis(C1) \\sim Ueq, Uanis(C2) \\sim Ueq, Uanis(C3) \\sim Ueq: with sigma of
0.1 and sigma for terminal atoms of 0.2
Uanis(C1) \\sim Ueq, Uanis(C2) \\sim Ueq, Uanis(C3) \\sim Ueq: with sigma of
0.01 and sigma for terminal atoms of 0.02
Uanis(C1) \\sim Ueq, Uanis(C2) \\sim Ueq, Uanis(C3) \\sim Ueq: with sigma of
0.1 and sigma for terminal atoms of 0.2
Uanis(C1) \\sim Ueq, Uanis(C2) \\sim Ueq, Uanis(C3) \\sim Ueq: with sigma of
0.01 and sigma for terminal atoms of 0.01
3.a Ternary CH refined with riding coordinates:
 C1(H1), C2(H2), C3(H3)
3.b Aromatic/amide H refined with riding coordinates:
 C7(H7), C9(H9), C8(H8), C11(H11), C10(H10)
3.c Idealised Me refined as rotating group:
 C5(H5a,H5b,H5c)
;
_olex2_exptl_crystal_mounting_method
'crystals were mounted using perfluoropolyalkylether from ABCR viscosity 1800 cts on to a cryoloop'
_olex2_submission_special_instructions 'No special instructions were received'

loop_
_space_group_symop_id
_space_group_symop_operation_xyz
1 x,y,z
2 x+1/2,-y+1/2,-z+1/2
3 -x,y+1/2,-z
4 -x+1/2,-y,z+1/2
5 -x,-y,-z
6 -x-1/2,y-1/2,z-1/2
7 x,-y-1/2,z
8 x-1/2,y,-z-1/2

loop_
_atom_site_label
_atom_site_type_symbol
_atom_site_fract_x
_atom_site_fract_y
_atom_site_fract_z
_atom_site_U_iso_or_equiv
_atom_site_adp_type
_atom_site_occupancy
_atom_site_site_symmetry_order
_atom_site_refinement_flags_posn
_atom_site_refinement_flags_adp
_atom_site_refinement_flags_occupancy
_atom_site_disorder_group
F1 F 0.45865(19) 0.25 0.34304(19) 0.0429(5) Uani 1.000000 2 S T P .
F2 F 0.50861(10) 0.17561(9) 0.51423(14) 0.0332(4) Uani 1.000000 1 . . . .
F3 F 0.64090(15) 0.25 0.4070(2) 0.0425(5) Uani 1.000000 2 S T P .
N1 N 0.17854(13) 0.66938(11) 0.36867(16) 0.0201(4) Uani 1.000000 1 . . . .
C6 C 0.19223(16) 0.57676(12) 0.35223(19) 0.0218(5) Uani 1.000000 1 . . . .
C4 C 0.12377(15) 0.70222(13) 0.46198(19) 0.0207(4) Uani 1.000000 1 . . . .
C7 C 0.12240(19) 0.53183(15) 0.2730(2) 0.0323(6) Uani 1.000000 1 . . . .
H7 H 0.06220(19) 0.56111(15) 0.2338(2) 0.0387(7) Uiso 1.000000 1 R . . .
C5 C 0.06551(17) 0.65105(14) 0.5589(2) 0.0274(5) Uani 1.000000 1 . . . .
H5a H 0.0949(9) 0.6672(7) 0.6401(2) 0.0410(7) Uiso 1.000000 1 GR . . .
H5b H -0.0146(2) 0.6635(8) 0.5558(10) 0.0410(7) Uiso 1.000000 1 GR . . .
H5c H 0.0779(11) 0.58864(14) 0.5448(8) 0.0410(7) Uiso 1.000000 1 GR . . .
C9 C 0.2301(2) 0.40234(17) 0.3048(3) 0.0365(6) Uani 1.000000 1 . . . .
H9 H 0.2434(2) 0.34226(17) 0.2890(3) 0.0438(7) Uiso 1.000000 1 R . . .
C8 C 0.1407(2) 0.44361(16) 0.2509(2) 0.0352(6) Uani 1.000000 1 . . . .
H8 H 0.0916(2) 0.41195(16) 0.1987(2) 0.0422(7) Uiso 1.000000 1 R . . .
C11 C 0.2822(2) 0.53563(15) 0.4066(3) 0.0368(6) Uani 1.000000 1 . . . .
H11 H 0.3306(2) 0.56672(15) 0.4603(3) 0.0442(7) Uiso 1.000000 1 R . . .
C10 C 0.3004(2) 0.44785(16) 0.3814(3) 0.0445(7) Uani 1.000000 1 . . . .
H10 H 0.3623(2) 0.41894(16) 0.4177(3) 0.0534(8) Uiso 1.000000 1 R . . .
B1 B 0.5298(3) 0.25 0.4445(3) 0.0247(7) Uani 1.000000 2 S T P .
Ni1 Ni 0.24599(2) 0.75 0.26523(4) 0.01781(18) Uani 1.000000 2 S T P .
C1 C 0.2658(3) 0.75 0.0709(4) 0.0402(9) Uani 1.000000 2 S TU P 1
H1 H 0.2065(3) 0.75 0.0060(4) 0.0482(11) Uiso 1.000000 2 RS T P 1
C2 C 0.3173(3) 0.67762(17) 0.1281(3) 0.0562(9) Uani 1.000000 1 . U . 1
H2 H 0.3006(3) 0.61498(17) 0.1100(3) 0.0675(10) Uiso 1.000000 1 R . . 1
C3 C 0.4003(2) 0.7075(3) 0.2069(3) 0.0744(12) Uani 1.000000 1 . U . 1
H3 H 0.4521(2) 0.6698(3) 0.2555(3) 0.0892(14) Uiso 1.000000 1 R . . 1

loop_
_atom_site_aniso_label
_atom_site_aniso_U_11
_atom_site_aniso_U_22
_atom_site_aniso_U_33
_atom_site_aniso_U_12
_atom_site_aniso_U_13
_atom_site_aniso_U_23
F1 0.0561(13) 0.0417(12) 0.0310(12) -0.000000 -0.0206(10) 0.000000
F2 0.0382(8) 0.0240(7) 0.0373(8) -0.0031(5) -0.0063(6) 0.0053(6)
F3 0.0351(11) 0.0431(12) 0.0493(14) -0.000000 0.0093(9) 0.000000
N1 0.0147(8) 0.0232(9) 0.0223(9) -0.0011(6) -0.0016(7) 0.0013(7)
C6 0.0213(10) 0.0190(10) 0.0252(11) 0.0015(7) 0.0065(8) 0.0030(8)
C4 0.0141(9) 0.0279(11) 0.0199(11) -0.0008(7) -0.0028(7) -0.0005(8)
C7 0.0337(13) 0.0269(12) 0.0362(15) 0.0062(9) -0.0052(10) -0.0049(10)
C5 0.0256(10) 0.0347(12) 0.0218(11) -0.0042(9) 0.0020(9) 0.0043(9)
C9 0.0482(14) 0.0209(11) 0.0405(15) 0.0052(10) 0.0213(12) 0.0087(11)
C8 0.0439(14) 0.0268(13) 0.0350(14) -0.0023(10) 0.0062(11) -0.0044(10)
C11 0.0338(12) 0.0296(12) 0.0471(17) -0.0033(10) -0.0102(11) 0.0138(11)
C10 0.0376(14) 0.0326(13) 0.063(2) 0.0074(11) -0.0029(13) 0.0193(13)
B1 0.0264(16) 0.0212(16) 0.0264(19) -0.000000 -0.0069(14) 0.000000
Ni1 0.0146(3) 0.0198(3) 0.0190(3) -0.000000 0.00204(12) 0.000000
C1 0.0270(16) 0.071(3) 0.0229(18) -0.000000 0.0011(12) 0.000000
C2 0.094(2) 0.0238(12) 0.0503(17) 0.0018(13) 0.0528(16) -0.0020(11)
C3 0.0402(14) 0.147(3) 0.0355(15) 0.0502(15) 0.0159(12) 0.0159(15)

loop_
_atom_type_symbol
_atom_type_scat_dispersion_real
_atom_type_scat_dispersion_imag
_atom_type_scat_Cromer_Mann_a1
_atom_type_scat_Cromer_Mann_a2
_atom_type_scat_Cromer_Mann_a3
_atom_type_scat_Cromer_Mann_a4
_atom_type_scat_Cromer_Mann_b1
_atom_type_scat_Cromer_Mann_b2
_atom_type_scat_Cromer_Mann_b3
_atom_type_scat_Cromer_Mann_b4
_atom_type_scat_Cromer_Mann_c
_atom_type_scat_source
_atom_type_scat_dispersion_source
Ni 0.35663 1.12491 12.83760 7.29200 4.44380 2.38000 3.87850 0.25650 12.17630 66.34210 1.03410005569 'International Tables Volume C Table 6.1.1.4 (pp. 500-502)' 'Henke, Gullikson and Davis, At. Data and Nucl. Data Tables, 1993, 54, 2'
C 0.00347 0.00161 2.31000 1.02000 1.58860 0.86500 20.84390 10.20750 0.56870 51.65120 0.215599998832 'International Tables Volume C Table 6.1.1.4 (pp. 500-502)' 'Henke, Gullikson and Davis, At. Data and Nucl. Data Tables, 1993, 54, 2'
B 0.00141 0.00067 2.05450 1.33260 1.09790 0.70680 23.21850 1.02100 60.34980 0.14030 -0.193200007081 'International Tables Volume C Table 6.1.1.4 (pp. 500-502)' 'Henke, Gullikson and Davis, At. Data and Nucl. Data Tables, 1993, 54, 2'
F 0.01794 0.01033 3.53920 2.64120 1.51700 1.02430 10.28250 4.29440 0.26150 26.14760 0.277599990368 'International Tables Volume C Table 6.1.1.4 (pp. 500-502)' 'Henke, Gullikson and Davis, At. Data and Nucl. Data Tables, 1993, 54, 2'
H 0.00000 0.00000 0.49300 0.32291 0.14019 0.04081 10.51090 26.12570 3.14236 57.79970 0.0030380000826 'International Tables Volume C Table 6.1.1.4 (pp. 500-502)' 'Henke, Gullikson and Davis, At. Data and Nucl. Data Tables, 1993, 54, 2'
N 0.00653 0.00323 12.21260 3.13220 2.01250 1.16630 0.00570 9.89330 28.99750 0.58260 -11.5290002823 'International Tables Volume C Table 6.1.1.4 (pp. 500-502)' 'Henke, Gullikson and Davis, At. Data and Nucl. Data Tables, 1993, 54, 2'

loop_
_geom_angle_atom_site_label_1
_geom_angle_atom_site_label_2
_geom_angle_atom_site_label_3
_geom_angle
_geom_angle_site_symmetry_1
_geom_angle_site_symmetry_3
C4 N1 C6 122.18(17) . .
Ni1 N1 C6 122.16(13) 7_575 .
Ni1 N1 C4 115.51(14) 7_575 .
C7 C6 N1 119.92(18) . .
C11 C6 N1 119.08(19) . .
C11 C6 C7 120.7(2) . .
C4 C4 N1 112.65(12) 7_575 .
C5 C4 N1 125.49(18) . .
C8 C7 C6 119.7(2) . .
C10 C9 C8 120.1(2) . .
C9 C8 C7 119.8(2) . .
C10 C11 C6 118.7(2) . .
C11 C10 C9 120.9(2) . .
F2 B1 F1 108.52(18) . .
F2 B1 F1 108.52(18) 7_565 .
F2 B1 F2 110.0(3) 7_565 .
F3 B1 F1 110.8(3) . .
F3 B1 F2 109.47(17) . .
F3 B1 F2 109.47(17) . 7_565
N1 Ni1 N1 83.57(10) . 7_575
C2 Ni1 C1 39.62(10) . .
C2 Ni1 C1 39.62(10) 7_575 .
C2 Ni1 C2 65.79(15) . 7_575
C3 Ni1 C1 66.05(12) 7_575 .
C3 Ni1 C1 66.05(12) . .
C3 Ni1 C2 39.56(14) . .
C3 Ni1 C2 64.69(13) . 7_575
C3 Ni1 C2 64.69(13) 7_575 .
C3 Ni1 C2 39.56(14) 7_575 7_575
C3 Ni1 C3 36.9(2) . 7_575
C2 C1 C2 103.5(4) . 7_575
C3 C2 C1 108.9(3) . 7_575
C3 C3 C2 109.27(18) 7_575 .

loop_
_geom_bond_atom_site_label_1
_geom_bond_atom_site_label_2
_geom_bond_distance
_geom_bond_site_symmetry_2
F1 B1 1.392(4) .
F2 B1 1.392(3) 7_565
F3 B1 1.392(4) .
N1 C6 1.440(3) .
N1 C4 1.307(3) .
N1 Ni1 1.8544(16) 7_575
C6 C7 1.383(3) .
C6 C11 1.381(3) .
C4 C4 1.465(4) 7_575
C4 C5 1.486(3) .
C7 C8 1.391(3) .
C9 C8 1.375(4) .
C9 C10 1.374(4) .
C11 C10 1.390(4) .
Ni1 C1 2.121(4) .
Ni1 C2 2.043(2) 7_575
Ni1 C2 2.043(2) .
Ni1 C3 2.060(3) .
Ni1 C3 2.060(3) 7_575
C1 C2 1.413(4) 7_575
C1 C2 1.413(4) .
C2 C3 1.389(5) .
C3 C3 1.302(8) 7_575

loop_
_restr_u_iso_atom_site_label
_restr_u_iso_weight_param
C1 0.1000
C1 0.0100
C1 0.1000
C1 0.1000
C1 0.0100
C2 0.1000
C2 0.1000
C2 0.0100
C2 0.1000
C2 0.0100
C3 0.1000
C3 0.0100
C3 0.1000
C3 0.1000
C3 0.0100
